data_4113413
loop_
_publ_author_name
'Jennifer N. Smith'
'Zahida Shirin'
'Carl J. Carrano'

_publ_section_title
;
 Control of Thiolate Nucleophilicity and Specificity in Zinc
 Metalloproteins by Hydrogen Bonding: Lessons from Model Compound Studies
;
_journal_name_full 'Journal of the American Chemical Society'
_journal_page_first 868
_journal_page_last 869
_journal_paper_doi 10.1021/ja029418i
_journal_volume 125
_journal_year 2003
_chemical_formula_sum 'C26 H26 N5 O3 S Zn'
_chemical_formula_weight 553.95
_chemical_name_systematic
; 
 ? 
;
_space_group_IT_number 14
_symmetry_cell_setting monoclinic
_symmetry_space_group_name_Hall '-P 2ybc'
_symmetry_space_group_name_H-M 'P 1 21/c 1'
_atom_sites_solution_hydrogens geom
_atom_sites_solution_primary direct
_atom_sites_solution_secondary difmap
_audit_creation_method SHELXL
_cell_angle_alpha 90.00
_cell_angle_beta 111.6520(10)
_cell_angle_gamma 90.00
_cell_formula_units_Z 4
_cell_length_a 17.9119(2)
_cell_length_b 9.83950(10)
_cell_length_c 17.0740(2)
_cell_measurement_reflns_used 7241
_cell_measurement_temperature 293(2)
_cell_measurement_theta_max 30.51
_cell_measurement_theta_min 2.91
_cell_volume 2796.87(6)
_computing_structure_refinement 'SHELXL-93 (Sheldrick, 1993)'
_computing_structure_solution 'SHELXS-86 (Sheldrick, 1990)'
_diffrn_ambient_temperature 293(2)
_diffrn_measurement_device CCD
_diffrn_radiation_monochromator graphite
_diffrn_radiation_source 'fine-focus sealed tube'
_diffrn_radiation_type MoK\a
_diffrn_radiation_wavelength 0.71073
_diffrn_reflns_av_R_equivalents 0.0374
_diffrn_reflns_av_sigmaI/netI 0.0504
_diffrn_reflns_limit_h_max 25
_diffrn_reflns_limit_h_min -25
_diffrn_reflns_limit_k_max 13
_diffrn_reflns_limit_k_min -13
_diffrn_reflns_limit_l_max 23
_diffrn_reflns_limit_l_min -22
_diffrn_reflns_number 12135
_diffrn_reflns_theta_max 27.50
_diffrn_reflns_theta_min 2.93
_diffrn_standards_decay_% n/a
_diffrn_standards_interval_count n/a
_diffrn_standards_interval_time n/a
_diffrn_standards_number n/a
_exptl_absorpt_coefficient_mu 0.987
_exptl_absorpt_correction_T_max 1.00
_exptl_absorpt_correction_T_min 0.875
_exptl_absorpt_correction_type multi-scan
_exptl_crystal_colour clear
_exptl_crystal_density_diffrn 1.316
_exptl_crystal_density_method n/a
_exptl_crystal_F_000 1148
_refine_diff_density_max 0.629
_refine_diff_density_min -0.625
_refine_diff_density_rms 0.086
_refine_ls_extinction_coef n/a
_refine_ls_extinction_method none
_refine_ls_goodness_of_fit_all 1.071
_refine_ls_goodness_of_fit_obs 1.134
_refine_ls_hydrogen_treatment ridng
_refine_ls_matrix_type full
_refine_ls_number_parameters 337
_refine_ls_number_reflns 6367
_refine_ls_number_restraints 0
_refine_ls_restrained_S_all 1.078
_refine_ls_restrained_S_obs 1.134
_refine_ls_R_factor_all 0.0707
_refine_ls_R_factor_obs 0.0476
_refine_ls_shift/esd_max -0.001
_refine_ls_shift/esd_mean 0.000
_refine_ls_structure_factor_coef Fsqd
_refine_ls_weighting_details 'w=1/[\s^2^(Fo^2^)+(0.0489P)^2^+4.6595P] where P=(Fo^2^+2Fc^2^)/3'
_refine_ls_weighting_scheme calc
_refine_ls_wR_factor_all 0.1240
_refine_ls_wR_factor_obs 0.1136
_reflns_number_observed 4912
_reflns_number_total 6392
_reflns_observed_criterion >2sigma(I)
_cod_data_source_file ja029418i_s5.cif
_cod_data_source_block zs42a
_cod_depositor_comments
;
The following automatic conversions were performed:

'_refine_ls_weighting_scheme' value 'calc
w=1/[\s^2^(Fo^2^)+(0.0489P)^2^+4.6595P] where P=(Fo^2^+2Fc^2^)/3' was
changed to 'calc'. New tag '_refine_ls_weighting_details' was
created. The value of the new tag was set to
'w=1/[\s^2^(Fo^2^)+(0.0489P)^2^+4.6595P] where P=(Fo^2^+2Fc^2^)/3'.

Automatic conversion script
Id: cif_fix_values 3143 2015-03-26 13:38:13Z robertas 
;
_cod_original_cell_volume 2796.87(5)
_cod_database_code 4113413

loop_
_symmetry_equiv_pos_as_xyz
'x, y, z'
'-x, y+1/2, -z+1/2'
'-x, -y, -z'
'x, -y-1/2, z-1/2'

loop_
_atom_site_aniso_label
_atom_site_aniso_U_11
_atom_site_aniso_U_22
_atom_site_aniso_U_33
_atom_site_aniso_U_23
_atom_site_aniso_U_13
_atom_site_aniso_U_12
Zn1 0.0177(2) 0.0156(2) 0.0188(2) -0.00027(13) 0.00769(13) -0.00132(13)
S1 0.0246(4) 0.0205(4) 0.0239(4) -0.0009(3) 0.0095(3) -0.0061(3)
O1 0.0194(10) 0.0190(11) 0.0218(10) 0.0038(8) 0.0044(8) -0.0019(8)
O2 0.0205(11) 0.0322(13) 0.0225(11) 0.0029(9) 0.0000(9) -0.0046(9)
O3 0.0416(15) 0.0342(15) 0.073(2) 0.0299(14) 0.0269(14) 0.0112(12)
N1 0.0180(12) 0.0197(13) 0.0195(12) -0.0016(10) 0.0080(10) -0.0039(10)
N2 0.0178(11) 0.0154(12) 0.0189(12) 0.0010(9) 0.0077(9) -0.0005(9)
N3 0.0167(11) 0.0166(12) 0.0238(13) 0.0006(10) 0.0065(10) 0.0012(10)
N4 0.0148(11) 0.0141(12) 0.0223(12) -0.0011(10) 0.0065(9) -0.0007(9)
N5 0.0231(13) 0.0224(14) 0.0267(13) 0.0081(11) 0.0096(11) 0.0024(11)
C1 0.025(2) 0.030(2) 0.032(2) 0.0012(14) 0.0147(13) -0.0060(14)
C2 0.0169(14) 0.0197(15) 0.0222(14) 0.0054(12) 0.0087(11) 0.0025(12)
C3 0.0209(14) 0.027(2) 0.0191(14) 0.0019(12) 0.0108(12) 0.0014(13)
C4 0.0206(14) 0.022(2) 0.0176(13) 0.0003(12) 0.0080(11) 0.0012(12)
C5 0.026(2) 0.035(2) 0.0206(15) -0.0081(13) 0.0115(12) -0.0083(14)
C6 0.039(2) 0.050(2) 0.025(2) -0.016(2) 0.0165(15) -0.014(2)
C7 0.056(2) 0.025(2) 0.043(2) -0.013(2) 0.030(2) -0.011(2)
C8 0.027(2) 0.065(3) 0.031(2) -0.017(2) 0.0117(14) -0.014(2)
C9 0.027(2) 0.016(2) 0.054(2) -0.0016(15) 0.011(2) 0.0001(13)
C10 0.0255(15) 0.0156(14) 0.0214(14) -0.0004(12) 0.0075(12) 0.0003(12)
C11 0.0219(15) 0.018(2) 0.030(2) 0.0006(13) 0.0054(13) 0.0057(12)
C12 0.0192(14) 0.020(2) 0.025(2) 0.0017(12) 0.0043(12) 0.0037(12)
C13 0.0160(15) 0.030(2) 0.059(2) 0.004(2) 0.0101(15) 0.0041(14)
C14 0.025(3) 0.050(5) 0.380(19) 0.000(8) 0.058(7) 0.013(3)
C15 0.044(4) 0.167(9) 0.052(4) -0.030(5) 0.005(3) -0.052(5)
C16 0.035(3) 0.107(7) 0.048(4) 0.015(4) 0.020(3) -0.021(3)
C17 0.0161(13) 0.0170(14) 0.0199(14) 0.0002(11) 0.0061(11) 0.0008(11)
C18 0.0162(13) 0.0185(15) 0.0201(14) -0.0008(12) 0.0075(11) 0.0048(12)
C19 0.024(2) 0.026(2) 0.031(2) 0.0062(13) 0.0138(13) 0.0031(13)
C20 0.025(2) 0.058(3) 0.046(2) 0.021(2) 0.017(2) 0.008(2)
C21 0.035(2) 0.088(4) 0.061(3) 0.030(3) 0.032(2) 0.015(2)
C22 0.049(2) 0.074(3) 0.048(2) 0.029(2) 0.035(2) 0.020(2)
C23 0.036(2) 0.044(2) 0.034(2) 0.013(2) 0.018(2) 0.008(2)
C24 0.027(2) 0.025(2) 0.030(2) 0.0067(14) 0.0149(13) 0.0034(14)
C25 0.026(2) 0.028(2) 0.026(2) 0.0031(14) 0.0083(13) 0.0017(14)
C26 0.025(2) 0.032(2) 0.028(2) 0.0033(14) 0.0101(13) 0.0036(14)

loop_
_atom_site_label
_atom_site_type_symbol
_atom_site_fract_x
_atom_site_fract_y
_atom_site_fract_z
_atom_site_U_iso_or_equiv
_atom_site_thermal_displace_type
_atom_site_occupancy
_atom_site_calc_flag
_atom_site_refinement_flags
_atom_site_disorder_group
Zn1 Zn 0.25647(2) 0.19217(3) 0.37635(2) 0.01711(11) Uani 1 d . .
S1 S 0.19318(4) -0.00109(8) 0.37871(5) 0.0229(2) Uani 1 d . .
O1 O 0.35784(12) 0.2140(2) 0.47744(12) 0.0210(4) Uani 1 d . .
O2 O 0.46512(12) 0.3458(2) 0.53865(13) 0.0273(5) Uani 1 d . .
O3 O 0.3907(2) -0.2156(3) 0.6325(2) 0.0479(7) Uani 1 d . .
N1 N 0.31563(14) 0.2315(3) 0.29645(14) 0.0188(5) Uani 1 d . .
N2 N 0.37070(14) 0.3340(2) 0.32595(14) 0.0171(5) Uani 1 d . .
N3 N 0.23112(14) 0.3963(2) 0.37565(15) 0.0193(5) Uani 1 d . .
N4 N 0.29911(13) 0.4730(2) 0.38962(15) 0.0171(5) Uani 1 d . .
N5 N 0.33429(14) -0.0282(3) 0.5565(2) 0.0239(6) Uani 1 d . .
H5A H 0.34346(14) 0.0404(3) 0.5301(2) 0.029 Uiso 1 calc R .
C1 C 0.4770(2) 0.4577(3) 0.2926(2) 0.0279(7) Uani 1 d . .
H1A H 0.4820(2) 0.5060(3) 0.3432(2) 0.042 Uiso 1 calc R .
H1B H 0.4635(2) 0.5204(3) 0.2464(2) 0.042 Uiso 1 calc R .
H1C H 0.5270(2) 0.4141(3) 0.2998(2) 0.042 Uiso 1 calc R .
C2 C 0.4129(2) 0.3537(3) 0.2749(2) 0.0192(6) Uani 1 d . .
C3 C 0.3837(2) 0.2607(3) 0.2107(2) 0.0214(6) Uani 1 d . .
H3A H 0.4009(2) 0.2490(3) 0.1660(2) 0.026 Uiso 1 calc R .
C4 C 0.3231(2) 0.1868(3) 0.2253(2) 0.0197(6) Uani 1 d . .
C5 C 0.2710(2) 0.0731(3) 0.1741(2) 0.0261(7) Uani 1 d . .
C6 C 0.2839(2) 0.0580(4) 0.0912(2) 0.0367(9) Uani 1 d . .
H6B H 0.2507(2) -0.0143(4) 0.0589(2) 0.055 Uiso 1 calc R .
H6C H 0.3393(2) 0.0375(4) 0.1025(2) 0.055 Uiso 1 calc R .
H6D H 0.2697(2) 0.1414(4) 0.0599(2) 0.055 Uiso 1 calc R .
C7 C 0.2943(2) -0.0608(4) 0.2237(2) 0.0383(9) Uani 1 d . .
H7A H 0.2613(2) -0.1331(4) 0.1912(2) 0.057 Uiso 1 calc R .
H7B H 0.2865(2) -0.0522(4) 0.2761(2) 0.057 Uiso 1 calc R .
H7C H 0.3497(2) -0.0808(4) 0.2346(2) 0.057 Uiso 1 calc R .
C8 C 0.1823(2) 0.1058(5) 0.1557(2) 0.0405(9) Uani 1 d . .
H8A H 0.1493(2) 0.0335(5) 0.1232(2) 0.061 Uiso 1 calc R .
H8B H 0.1682(2) 0.1892(5) 0.1245(2) 0.061 Uiso 1 calc R .
H8C H 0.1739(2) 0.1152(5) 0.2078(2) 0.061 Uiso 1 calc R .
C9 C 0.3463(2) 0.7123(3) 0.4045(2) 0.0332(8) Uani 1 d . .
H9A H 0.3966(2) 0.6692(3) 0.4121(2) 0.050 Uiso 1 calc R .
H9B H 0.3513(2) 0.7629(3) 0.4542(2) 0.050 Uiso 1 calc R .
H9C H 0.3320(2) 0.7728(3) 0.3571(2) 0.050 Uiso 1 calc R .
C10 C 0.2833(2) 0.6077(3) 0.3891(2) 0.0211(6) Uani 1 d . .
C11 C 0.2024(2) 0.6184(3) 0.3748(2) 0.0246(6) Uani 1 d . .
H11A H 0.1737(2) 0.6983(3) 0.3717(2) 0.029 Uiso 1 calc R .
C12 C 0.1721(2) 0.4857(3) 0.3660(2) 0.0225(6) Uani 1 d . .
C13 C 0.0852(2) 0.4422(4) 0.3462(2) 0.0362(8) Uani 1 d . .
C14 C 0.0345(4) 0.5661(8) 0.3394(10) 0.156(6) Uani 0.80 d P 1
C15 C 0.0562(4) 0.3700(11) 0.2551(4) 0.092(3) Uani 0.80 d P 1
C16 C 0.0795(4) 0.3366(9) 0.4081(4) 0.062(2) Uani 0.80 d P 1
C17 C 0.3759(2) 0.4087(3) 0.4014(2) 0.0178(6) Uani 1 d . .
H17D H 0.4160(2) 0.4807(3) 0.4105(2) 0.021 Uiso 1 calc R .
C18 C 0.4036(2) 0.3160(3) 0.4804(2) 0.0181(6) Uani 1 d . .
C19 C 0.1883(2) -0.0248(3) 0.4804(2) 0.0255(7) Uani 1 d . .
C20 C 0.1120(2) -0.0424(4) 0.4831(2) 0.0419(9) Uani 1 d . .
H20D H 0.0670(2) -0.0308(4) 0.4341(2) 0.050 Uiso 1 calc R .
C21 C 0.1020(2) -0.0767(5) 0.5570(3) 0.0570(13) Uani 1 d . .
H21A H 0.0506(2) -0.0896(5) 0.5571(3) 0.068 Uiso 1 calc R .
C22 C 0.1681(2) -0.0920(5) 0.6310(3) 0.0523(12) Uani 1 d . .
H22A H 0.1614(2) -0.1137(5) 0.6810(3) 0.063 Uiso 1 calc R .
C23 C 0.2441(2) -0.0747(4) 0.6297(2) 0.0371(8) Uani 1 d . .
H23A H 0.2887(2) -0.0841(4) 0.6793(2) 0.044 Uiso 1 calc R .
C24 C 0.2549(2) -0.0434(3) 0.5552(2) 0.0261(7) Uani 1 d . .
C25 C 0.3966(2) -0.1125(3) 0.5956(2) 0.0273(7) Uani 1 d . .
C26 C 0.4754(2) -0.0709(3) 0.5881(2) 0.0281(7) Uani 1 d . .
H26A H 0.4680(2) 0.0126(3) 0.5570(2) 0.042 Uiso 1 calc R .
H26B H 0.4925(2) -0.1407(3) 0.5591(2) 0.042 Uiso 1 calc R .
H26C H 0.5155(2) -0.0583(3) 0.6434(2) 0.042 Uiso 1 calc R .
C16A C 0.0781(14) 0.3059(22) 0.3820(13) 0.019(5) Uiso 0.20 d P 2
C15A C 0.0380(8) 0.4559(14) 0.2618(9) 0.009(3) Uiso 0.20 d P 2
C14A C 0.0533(9) 0.5507(16) 0.4026(8) 0.013(3) Uiso 0.20 d P 2

loop_
_atom_type_symbol
_atom_type_description
_atom_type_scat_dispersion_real
_atom_type_scat_dispersion_imag
_atom_type_scat_source
C C 0.0033 0.0016 'International Tables Vol C Tables 4.2.6.8 and 6.1.1.4'
H H 0.0000 0.0000 'International Tables Vol C Tables 4.2.6.8 and 6.1.1.4'
N N 0.0061 0.0033 'International Tables Vol C Tables 4.2.6.8 and 6.1.1.4'
O O 0.0106 0.0060 'International Tables Vol C Tables 4.2.6.8 and 6.1.1.4'
S S 0.1246 0.1234 'International Tables Vol C Tables 4.2.6.8 and 6.1.1.4'
Zn Zn 0.2839 1.4301 'International Tables Vol C Tables 4.2.6.8 and 6.1.1.4'

loop_
_geom_angle_atom_site_label_1
_geom_angle_atom_site_label_2
_geom_angle_atom_site_label_3
_geom_angle
O1 Zn1 N1 91.52(9)
O1 Zn1 N3 91.63(9)
N1 Zn1 N3 88.80(10)
O1 Zn1 S1 112.50(6)
N1 Zn1 S1 124.48(7)
N3 Zn1 S1 136.25(7)
C19 S1 Zn1 109.74(11)
C18 O1 Zn1 118.7(2)
C4 N1 N2 105.9(2)
C4 N1 Zn1 142.0(2)
N2 N1 Zn1 111.9(2)
C2 N2 N1 111.3(2)
C2 N2 C17 128.7(2)
N1 N2 C17 119.9(2)
C12 N3 N4 105.6(2)
C12 N3 Zn1 143.6(2)
N4 N3 Zn1 110.8(2)
C10 N4 N3 111.5(2)
C10 N4 C17 127.6(2)
N3 N4 C17 120.9(2)
C25 N5 C24 125.6(3)
N2 C2 C3 106.1(2)
N2 C2 C1 122.5(3)
C3 C2 C1 131.3(3)
C2 C3 C4 107.2(2)
N1 C4 C3 109.4(3)
N1 C4 C5 121.2(2)
C3 C4 C5 129.4(3)
C4 C5 C6 109.7(3)
C4 C5 C7 109.4(3)
C6 C5 C7 108.9(3)
C4 C5 C8 109.6(3)
C6 C5 C8 109.2(3)
C7 C5 C8 110.0(3)
N4 C10 C11 106.2(3)
N4 C10 C9 122.4(3)
C11 C10 C9 131.3(3)
C10 C11 C12 106.7(3)
N3 C12 C11 110.0(3)
N3 C12 C13 122.5(3)
C11 C12 C13 127.5(3)
C15A C13 C16A 113.6(10)
C14 C13 C16 114.7(6)
C15A C13 C12 112.6(6)
C14 C13 C12 109.1(4)
C16A C13 C12 113.2(9)
C16 C13 C12 111.4(3)
C14 C13 C15 108.3(7)
C16 C13 C15 106.9(5)
C12 C13 C15 106.0(3)
C15A C13 C14A 109.2(8)
C16A C13 C14A 103.8(9)
C12 C13 C14A 103.4(6)
N2 C17 N4 110.4(2)
N2 C17 C18 111.6(2)
N4 C17 C18 111.0(2)
O2 C18 O1 126.4(3)
O2 C18 C17 118.1(3)
O1 C18 C17 115.5(2)
C20 C19 C24 117.9(3)
C20 C19 S1 116.6(3)
C24 C19 S1 124.9(2)
C21 C20 C19 121.3(3)
C20 C21 C22 120.4(3)
C23 C22 C21 119.2(3)
C22 C23 C24 120.9(3)
C23 C24 C19 120.3(3)
C23 C24 N5 119.0(3)
C19 C24 N5 120.7(3)
O3 C25 N5 123.5(3)
O3 C25 C26 121.9(3)
N5 C25 C26 114.6(3)

loop_
_geom_bond_atom_site_label_1
_geom_bond_atom_site_label_2
_geom_bond_distance
Zn1 O1 2.002(2)
Zn1 N1 2.050(2)
Zn1 N3 2.058(2)
Zn1 S1 2.2219(8)
S1 C19 1.786(3)
O1 C18 1.284(3)
O2 C18 1.217(3)
O3 C25 1.221(4)
N1 C4 1.345(4)
N1 N2 1.370(3)
N2 C2 1.362(4)
N2 C17 1.456(4)
N3 C12 1.338(4)
N3 N4 1.377(3)
N4 C10 1.354(4)
N4 C17 1.459(3)
N5 C25 1.352(4)
N5 C24 1.422(4)
C1 C2 1.484(4)
C2 C3 1.374(4)
C3 C4 1.403(4)
C4 C5 1.511(4)
C5 C6 1.523(4)
C5 C7 1.539(5)
C5 C8 1.536(4)
C9 C10 1.478(4)
C10 C11 1.381(4)
C11 C12 1.401(4)
C12 C13 1.527(4)
C13 C15A 1.383(14)
C13 C14 1.499(8)
C13 C16A 1.50(2)
C13 C16 1.511(8)
C13 C15 1.613(8)
C13 C14A 1.67(2)
C17 C18 1.551(4)
C19 C20 1.396(4)
C19 C24 1.401(4)
C20 C21 1.379(5)
C21 C22 1.385(6)
C22 C23 1.380(5)
C23 C24 1.390(4)
C25 C26 1.519(4)
